data_8105481
loop_
_publ_author_name
'Dai, Bencai'
'Zhou, Yang'
'Chen, Jin'
'Liu, Changchun'
'Shen, Zhihao'
'Tang, Junming'

_publ_section_title
;
 The crystal structure of 2,4-dihydroxybenzoic
 acid--nicotinamide--methanol (1/1/1), C15H18N2O6
;
_journal_issue 6
_journal_name_full 'Zeitschrift f\"ur Kristallographie - New Crystal Structures'
_journal_page_first 1413
_journal_page_last 1415
_journal_paper_doi 10.1515/ncrs-2020-0341
_journal_volume 235
_journal_year 2020
_chemical_formula_moiety 'C2 H6 O, C6 H6 N2 O, C7 H6 O4'
_chemical_formula_sum 'C15 H18 N2 O6'
_chemical_formula_weight 322.31
_space_group_crystal_system triclinic
_space_group_IT_number 2
_space_group_name_Hall '-P 1'
_space_group_name_H-M_alt 'P -1'
_atom_sites_solution_hydrogens mixed
_cell_angle_alpha 79.223(2)
_cell_angle_beta 82.086(3)
_cell_angle_gamma 65.182(2)
_cell_formula_units_Z 2
_cell_length_a 7.4217(18)
_cell_length_b 7.7021(18)
_cell_length_c 15.362(4)
_cell_measurement_reflns_used 2094
_cell_measurement_temperature 296(2)
_cell_measurement_theta_max 24.33
_cell_measurement_theta_min 3.262
_cell_volume 781.2(3)
_computing_cell_refinement 'SAINT v7.34A (Bruker, 2009 [1])'
_computing_data_reduction 'SAINT v7.34A (Bruker, 2009[1])'
_computing_molecular_graphics 'Diamond (Brandenburg, et al., 2012 [5])'
_computing_publication_material 'Olex2 (Dolomanov et al., 2009[4])'
_computing_structure_refinement 'ShelXL (Sheldrick, 2008 [2])'
_computing_structure_solution 'SHELXT  (Sheldrick, 2015 [3])'
_diffrn_ambient_temperature 296.15
_diffrn_measured_fraction_theta_full 0.994
_diffrn_measured_fraction_theta_max 0.993
_diffrn_measurement_device_type 'CCD area detector'
_diffrn_measurement_method 'phi and omega scans'
_diffrn_radiation_monochromator graphite
_diffrn_radiation_type MoK\a
_diffrn_radiation_wavelength 0.71073
_diffrn_reflns_av_R_equivalents 0.0142
_diffrn_reflns_av_unetI/netI 0.0204
_diffrn_reflns_Laue_measured_fraction_full 0.994
_diffrn_reflns_Laue_measured_fraction_max 0.993
_diffrn_reflns_limit_h_max 8
_diffrn_reflns_limit_h_min -8
_diffrn_reflns_limit_k_max 9
_diffrn_reflns_limit_k_min -9
_diffrn_reflns_limit_l_max 18
_diffrn_reflns_limit_l_min -18
_diffrn_reflns_number 5984
_diffrn_reflns_point_group_measured_fraction_full 0.994
_diffrn_reflns_point_group_measured_fraction_max 0.993
_diffrn_reflns_theta_full 25.242
_diffrn_reflns_theta_max 25.498
_diffrn_reflns_theta_min 2.705
_exptl_absorpt_coefficient_mu 0.107
_exptl_absorpt_correction_T_max 1.00000
_exptl_absorpt_correction_T_min 0.9442
_exptl_absorpt_correction_type multi-scan
_exptl_absorpt_process_details sadabs
_exptl_crystal_colour colourless
_exptl_crystal_colour_primary colourless
_exptl_crystal_density_diffrn 1.370
_exptl_crystal_density_meas .
_exptl_crystal_description block
_exptl_crystal_F_000 340
_exptl_crystal_size_max 0.42
_exptl_crystal_size_mid 0.35
_exptl_crystal_size_min 0.27
_refine_diff_density_max 0.261
_refine_diff_density_min -0.198
_refine_diff_density_rms 0.038
_refine_ls_extinction_coef .
_refine_ls_extinction_method none
_refine_ls_goodness_of_fit_ref 1.060
_refine_ls_hydrogen_treatment constr
_refine_ls_matrix_type full
_refine_ls_number_parameters 232
_refine_ls_number_reflns 2887
_refine_ls_number_restraints 42
_refine_ls_restrained_S_all 1.156
_refine_ls_R_factor_all 0.0573
_refine_ls_R_factor_gt 0.0444
_refine_ls_shift/su_max 0.000
_refine_ls_shift/su_mean 0.000
_refine_ls_structure_factor_coef Fsqd
_refine_ls_weighting_details 'w=1/[\s^2^(Fo^2^)+(0.0668P)^2^+0.1822P] where P=(Fo^2^+2Fc^2^)/3'
_refine_ls_weighting_scheme calc
_refine_ls_wR_factor_gt 0.1224
_refine_ls_wR_factor_ref 0.1341
_reflns_Friedel_coverage 0.000
_reflns_Friedel_fraction_full .
_reflns_Friedel_fraction_max .
_reflns_number_gt 2225
_reflns_number_total 2887
_reflns_threshold_expression 'I > 2\s(I)'
_cod_data_source_file suppl_ncrs-2020-0341_suppl.cif
_cod_data_source_block 1
_cod_database_code 8105481
_shelx_space_group_comment
;
The symmetry employed for this shelxl refinement is uniquely defined
by the following loop, which should always be used as a source of
symmetry information in preference to the above space-group names.
They are only intended as comments.
;
_shelx_estimated_absorpt_t_max 0.972
_shelx_estimated_absorpt_t_min 0.956
_olex2_refinement_description
;
1. Fixed Uiso
 At 1.2 times of:
  All C(H) groups, All C(H,H) groups, All N(H,H) groups
 At 1.5 times of:
  All C(H,H,H) groups, All O(H) groups
2. Restrained distances
 O6-C14 = O6-C14'
 1.47 with sigma of 0.01
 C14-C15 = C14'-C15'
 1.52 with sigma of 0.01
 C15-O6 = C15'-O6
 2.41 with sigma of 0.02
3. Rigid bond restraints
 O6, C14, C15, C14', C15'
 with sigma for 1-2 distances of 0.01 and sigma for 1-3 distances of 0.01
4. Uiso/Uaniso restraints and constraints
Uanis(O6) \\sim Ueq, Uanis(C14) \\sim Ueq, Uanis(C15) \\sim Ueq, Uanis(C14')
\\sim Ueq, Uanis(C15') \\sim Ueq: with sigma of 0.01 and sigma for terminal
atoms of 0.02
5. Others
 Sof(C14')=Sof(H14C)=Sof(H14D)=Sof(C15')=Sof(H15D)=Sof(H15E)=Sof(H15F)=1-FVAR(1)
 Sof(C14)=Sof(H14A)=Sof(H14B)=Sof(C15)=Sof(H15A)=Sof(H15B)=Sof(H15C)=FVAR(1)
6.a Riding coordinates:
 O6(H6)
6.b Secondary CH2 refined with riding coordinates:
 C14(H14A,H14B), C14'(H14C,H14D)
6.c Aromatic/amide H refined with riding coordinates:
 C1(H1), C3(H3), C4(H4A), C5(H5A), C9(H9), C11(H11), C12(H12)
6.d X=CH2 refined with riding coordinates:
 N1(H1A,H1B)
6.e Idealised Me refined as rotating group:
 C15(H15A,H15B,H15C), C15'(H15D,H15E,H15F)
6.f Idealised tetrahedral OH refined as rotating group:
 O2(H2), O4(H4), O5(H5)
;

loop_
_space_group_symop_operation_xyz
'x, y, z'
'-x, -y, -z'

loop_
_atom_site_label
_atom_site_type_symbol
_atom_site_fract_x
_atom_site_fract_y
_atom_site_fract_z
_atom_site_U_iso_or_equiv
_atom_site_adp_type
_atom_site_occupancy
_atom_site_site_symmetry_order
_atom_site_calc_flag
_atom_site_refinement_flags_posn
_atom_site_refinement_flags_adp
_atom_site_refinement_flags_occupancy
_atom_site_disorder_assembly
_atom_site_disorder_group
C1 C 0.8679(3) 0.5277(3) 0.71896(11) 0.0427(4) Uani 1 1 d . . . . .
H1 H 0.9264 0.3957 0.7388 0.051 Uiso 1 1 calc R . . . .
C2 C 0.8508(3) 0.6550(3) 0.77568(11) 0.0413(4) Uani 1 1 d . . . . .
C3 C 0.7657(3) 0.8516(3) 0.74504(12) 0.0480(4) Uani 1 1 d . . . . .
H3 H 0.7501 0.9410 0.7817 0.058 Uiso 1 1 calc R . . . .
C4 C 0.7045(3) 0.9128(3) 0.65966(12) 0.0501(5) Uani 1 1 d . . . . .
H4A H 0.6507 1.0437 0.6372 0.060 Uiso 1 1 calc R . . . .
C5 C 0.7248(3) 0.7761(3) 0.60848(11) 0.0469(4) Uani 1 1 d . . . . .
H5A H 0.6812 0.8179 0.5513 0.056 Uiso 1 1 calc R . . . .
C6 C 0.9141(3) 0.5864(3) 0.86878(11) 0.0475(4) Uani 1 1 d . . . . .
C7 C 0.7387(2) 0.3156(2) 0.39116(10) 0.0373(4) Uani 1 1 d . . . . .
C8 C 0.6794(2) 0.3947(2) 0.30447(11) 0.0386(4) Uani 1 1 d . . . . .
C9 C 0.6861(3) 0.2763(2) 0.24520(11) 0.0424(4) Uani 1 1 d . . . . .
H9 H 0.6472 0.3294 0.1878 0.051 Uiso 1 1 calc R . . . .
C10 C 0.7509(3) 0.0789(3) 0.27166(12) 0.0440(4) Uani 1 1 d . . . . .
C11 C 0.8093(3) -0.0019(3) 0.35758(12) 0.0477(4) Uani 1 1 d . . . . .
H11 H 0.8524 -0.1344 0.3754 0.057 Uiso 1 1 calc R . . . .
C12 C 0.8025(3) 0.1164(3) 0.41530(12) 0.0441(4) Uani 1 1 d . . . . .
H12 H 0.8417 0.0621 0.4726 0.053 Uiso 1 1 calc R . . . .
C13 C 0.7363(2) 0.4415(3) 0.45270(11) 0.0408(4) Uani 1 1 d . . . . .
C14 C 0.7028(9) 0.1979(11) 0.9960(3) 0.141(2) Uani 0.746(8) 1 d D U P A 1
H14A H 0.7093 0.3129 1.0098 0.169 Uiso 0.746(8) 1 calc R . P A 1
H14B H 0.8375 0.0991 0.9954 0.169 Uiso 0.746(8) 1 calc R . P A 1
C14' C 0.6282(19) 0.148(2) 0.9723(6) 0.092(4) Uani 0.254(8) 1 d D U P A 2
H14C H 0.5281 0.2674 0.9451 0.110 Uiso 0.254(8) 1 calc R . P A 2
H14D H 0.6130 0.0418 0.9534 0.110 Uiso 0.254(8) 1 calc R . P A 2
C15 C 0.6427(11) 0.2394(9) 0.9120(3) 0.138(2) Uani 0.746(8) 1 d D U P A 1
H15A H 0.5635 0.1703 0.9075 0.207 Uiso 0.746(8) 1 calc GR . P A 1
H15B H 0.7572 0.2015 0.8708 0.207 Uiso 0.746(8) 1 calc GR . P A 1
H15C H 0.5651 0.3758 0.8985 0.207 Uiso 0.746(8) 1 calc GR . P A 1
C15' C 0.825(2) 0.142(4) 0.9401(13) 0.181(9) Uani 0.254(8) 1 d D U P A 2
H15D H 0.8747 0.1854 0.9826 0.271 Uiso 0.254(8) 1 calc GR . P A 2
H15E H 0.8158 0.2252 0.8844 0.271 Uiso 0.254(8) 1 calc GR . P A 2
H15F H 0.9142 0.0122 0.9323 0.271 Uiso 0.254(8) 1 calc GR . P A 2
N1 N 1.0752(2) 0.4266(2) 0.88331(10) 0.0580(5) Uani 1 1 d . . . . .
H1A H 1.1148 0.3834 0.9362 0.070 Uiso 1 1 calc R . . . .
H1B H 1.1408 0.3653 0.8399 0.070 Uiso 1 1 calc R . . . .
N2 N 0.8040(2) 0.5862(2) 0.63687(9) 0.0435(4) Uani 1 1 d . . . . .
O1 O 0.8151(2) 0.6792(2) 0.92925(8) 0.0694(5) Uani 1 1 d . . . . .
O2 O 0.8033(2) 0.35151(19) 0.53040(8) 0.0560(4) Uani 1 1 d . . . . .
H2 H 0.7950 0.4307 0.5615 0.084 Uiso 1 1 calc GR . . . .
O3 O 0.6785(2) 0.61795(18) 0.43230(8) 0.0526(4) Uani 1 1 d . . . . .
O4 O 0.6182(2) 0.58690(17) 0.27520(8) 0.0531(4) Uani 1 1 d . . . . .
H4 H 0.6095 0.6438 0.3167 0.080 Uiso 1 1 calc GR . . . .
O5 O 0.7605(2) -0.04366(19) 0.21642(9) 0.0605(4) Uani 1 1 d . . . . .
H5 H 0.7058 0.0189 0.1710 0.091 Uiso 1 1 calc GR . . . .
O6 O 0.5927(3) 0.1356(3) 1.06639(11) 0.0925(6) Uani 1 1 d D U . . .
H6 H 0.4744 0.1931 1.0571 0.139 Uiso 1 1 d R . . A .

loop_
_atom_site_aniso_label
_atom_site_aniso_U_11
_atom_site_aniso_U_22
_atom_site_aniso_U_33
_atom_site_aniso_U_23
_atom_site_aniso_U_13
_atom_site_aniso_U_12
C14 0.131(4) 0.210(6) 0.096(3) 0.000(4) -0.006(3) -0.092(4)
C15 0.194(7) 0.171(5) 0.069(3) 0.009(3) -0.010(3) -0.104(5)
C14' 0.123(8) 0.123(8) 0.062(6) -0.043(5) 0.004(5) -0.073(6)
C15' 0.154(13) 0.231(17) 0.135(13) -0.008(12) 0.050(11) -0.081(13)
C1 0.0492(10) 0.0456(10) 0.0322(8) -0.0057(7) -0.0046(7) -0.0174(8)
C2 0.0422(9) 0.0481(10) 0.0320(9) -0.0082(7) -0.0028(7) -0.0154(8)
C3 0.0549(11) 0.0476(10) 0.0403(10) -0.0139(8) -0.0010(8) -0.0172(9)
C4 0.0546(11) 0.0438(10) 0.0432(10) -0.0024(8) -0.0036(8) -0.0130(9)
C5 0.0479(10) 0.0571(11) 0.0321(9) -0.0036(8) -0.0050(7) -0.0184(9)
C6 0.0560(11) 0.0533(11) 0.0326(9) -0.0103(8) -0.0054(8) -0.0191(9)
C7 0.0358(9) 0.0416(9) 0.0355(9) -0.0054(7) -0.0029(7) -0.0165(7)
C8 0.0394(9) 0.0354(9) 0.0390(9) -0.0045(7) -0.0036(7) -0.0133(7)
C9 0.0487(10) 0.0420(10) 0.0349(9) -0.0057(7) -0.0078(7) -0.0153(8)
C10 0.0449(10) 0.0416(10) 0.0475(10) -0.0135(8) -0.0025(8) -0.0168(8)
C11 0.0539(11) 0.0366(9) 0.0528(11) -0.0013(8) -0.0112(8) -0.0185(8)
C12 0.0491(10) 0.0439(10) 0.0400(9) 0.0024(7) -0.0110(8) -0.0205(8)
C13 0.0401(9) 0.0465(10) 0.0367(9) -0.0073(7) -0.0032(7) -0.0178(8)
N1 0.0641(11) 0.0617(10) 0.0328(8) -0.0097(7) -0.0117(7) -0.0069(8)
N2 0.0475(8) 0.0527(9) 0.0321(7) -0.0083(6) -0.0047(6) -0.0207(7)
O1 0.0777(10) 0.0733(10) 0.0349(7) -0.0194(7) -0.0099(7) -0.0022(8)
O2 0.0765(9) 0.0544(8) 0.0402(7) -0.0064(6) -0.0182(6) -0.0254(7)
O3 0.0699(9) 0.0432(8) 0.0445(7) -0.0102(6) -0.0109(6) -0.0189(6)
O4 0.0779(9) 0.0350(7) 0.0412(7) -0.0050(5) -0.0136(6) -0.0152(6)
O5 0.0784(10) 0.0445(8) 0.0607(9) -0.0184(6) -0.0155(7) -0.0190(7)
O6 0.0830(12) 0.1358(17) 0.0515(9) -0.0132(10) -0.0053(8) -0.0373(11)

loop_
_atom_type_symbol
_atom_type_description
_atom_type_scat_dispersion_real
_atom_type_scat_dispersion_imag
_atom_type_scat_source
C C 0.0033 0.0016 'International Tables Vol C Tables 4.2.6.8 and 6.1.1.4'
H H 0.0000 0.0000 'International Tables Vol C Tables 4.2.6.8 and 6.1.1.4'
N N 0.0061 0.0033 'International Tables Vol C Tables 4.2.6.8 and 6.1.1.4'
O O 0.0106 0.0060 'International Tables Vol C Tables 4.2.6.8 and 6.1.1.4'

loop_
_geom_angle_atom_site_label_1
_geom_angle_atom_site_label_2
_geom_angle_atom_site_label_3
_geom_angle
_geom_angle_site_symmetry_1
_geom_angle_site_symmetry_3
H14A C14 H14B 106.9 . .
C15 C14 H14A 107.4 . .
C15 C14 H14B 107.4 . .
C15 C14 O6 119.8(6) . .
O6 C14 H14A 107.4 . .
O6 C14 H14B 107.4 . .
C14 C15 H15A 109.5 . .
C14 C15 H15B 109.5 . .
C14 C15 H15C 109.5 . .
H15A C15 H15B 109.5 . .
H15A C15 H15C 109.5 . .
H15B C15 H15C 109.5 . .
H14C C14' H14D 107.7 . .
C15' C14' H14C 108.8 . .
C15' C14' H14D 108.8 . .
O6 C14' H14C 108.8 . .
O6 C14' H14D 108.8 . .
O6 C14' C15' 113.9(11) . .
C14' C15' H15D 109.5 . .
C14' C15' H15E 109.5 . .
C14' C15' H15F 109.5 . .
H15D C15' H15E 109.5 . .
H15D C15' H15F 109.5 . .
H15E C15' H15F 109.5 . .
C2 C1 H1 118.5 . .
N2 C1 H1 118.5 . .
N2 C1 C2 122.92(17) . .
C1 C2 C3 118.13(16) . .
C1 C2 C6 121.94(16) . .
C3 C2 C6 119.89(16) . .
C2 C3 H3 120.4 . .
C4 C3 C2 119.26(17) . .
C4 C3 H3 120.4 . .
C3 C4 H4A 120.7 . .
C5 C4 C3 118.58(17) . .
C5 C4 H4A 120.7 . .
C4 C5 H5A 118.4 . .
N2 C5 C4 123.24(16) . .
N2 C5 H5A 118.4 . .
N1 C6 C2 117.94(15) . .
O1 C6 C2 119.93(17) . .
O1 C6 N1 122.13(16) . .
C8 C7 C13 120.01(15) . .
C12 C7 C8 117.98(15) . .
C12 C7 C13 121.99(15) . .
C9 C8 C7 120.40(15) . .
O4 C8 C7 121.71(15) . .
O4 C8 C9 117.87(15) . .
C8 C9 H9 120.1 . .
C10 C9 C8 119.89(16) . .
C10 C9 H9 120.1 . .
C9 C10 C11 120.44(16) . .
O5 C10 C9 122.35(16) . .
O5 C10 C11 117.21(16) . .
C10 C11 H11 120.5 . .
C12 C11 C10 119.09(16) . .
C12 C11 H11 120.5 . .
C7 C12 H12 118.9 . .
C11 C12 C7 122.20(16) . .
C11 C12 H12 118.9 . .
O2 C13 C7 114.91(15) . .
O3 C13 C7 122.51(15) . .
O3 C13 O2 122.58(15) . .
C6 N1 H1A 120.0 . .
C6 N1 H1B 120.0 . .
H1A N1 H1B 120.0 . .
C5 N2 C1 117.83(15) . .
C13 O2 H2 109.5 . .
C8 O4 H4 109.5 . .
C10 O5 H5 109.5 . .
C14 O6 H6 108.5 . .
C14' O6 H6 86.2 . .

loop_
_geom_bond_atom_site_label_1
_geom_bond_atom_site_label_2
_geom_bond_distance
_geom_bond_site_symmetry_2
C14 H14A 0.9700 .
C14 H14B 0.9700 .
C14 C15 1.360(6) .
C14 O6 1.399(5) .
C15 H15A 0.9600 .
C15 H15B 0.9600 .
C15 H15C 0.9600 .
C14' H14C 0.9700 .
C14' H14D 0.9700 .
C14' C15' 1.462(10) .
C14' O6 1.425(8) .
C15' H15D 0.9600 .
C15' H15E 0.9600 .
C15' H15F 0.9600 .
C1 H1 0.9300 .
C1 C2 1.386(2) .
C1 N2 1.338(2) .
C2 C3 1.388(3) .
C2 C6 1.496(2) .
C3 H3 0.9300 .
C3 C4 1.379(3) .
C4 H4A 0.9300 .
C4 C5 1.376(3) .
C5 H5A 0.9300 .
C5 N2 1.336(2) .
C6 N1 1.315(2) .
C6 O1 1.238(2) .
C7 C8 1.404(2) .
C7 C12 1.393(2) .
C7 C13 1.469(2) .
C8 C9 1.387(2) .
C8 O4 1.357(2) .
C9 H9 0.9300 .
C9 C10 1.385(2) .
C10 C11 1.393(3) .
C10 O5 1.357(2) .
C11 H11 0.9300 .
C11 C12 1.367(3) .
C12 H12 0.9300 .
C13 O2 1.310(2) .
C13 O3 1.232(2) .
N1 H1A 0.8600 .
N1 H1B 0.8600 .
O2 H2 0.8200 .
O4 H4 0.8200 .
O5 H5 0.8200 .
O6 H6 0.8200 .

loop_
_geom_hbond_atom_site_label_D
_geom_hbond_atom_site_label_H
_geom_hbond_atom_site_label_A
_geom_hbond_distance_DH
_geom_hbond_distance_HA
_geom_hbond_distance_DA
_geom_hbond_angle_DHA
_geom_hbond_site_symmetry_A
N1 H1A O1 0.86 2.12 2.971(2) 171.2 2_767
N1 H1B O4 0.86 2.43 3.081(2) 133.0 2_766
N1 H1B O5 0.86 2.55 3.269(2) 141.2 2_756
O2 H2 N2 0.82 1.84 2.657(2) 173.1 .
O4 H4 O3 0.82 1.87 2.5854(18) 145.6 .
O5 H5 O6 0.82 1.81 2.631(2) 174.5 1_554
O6 H6 O1 0.82 1.95 2.749(3) 164.2 2_667

loop_
_geom_torsion_atom_site_label_1
_geom_torsion_atom_site_label_2
_geom_torsion_atom_site_label_3
_geom_torsion_atom_site_label_4
_geom_torsion
_geom_torsion_site_symmetry_1
_geom_torsion_site_symmetry_2
_geom_torsion_site_symmetry_3
_geom_torsion_site_symmetry_4
C1 C2 C3 C4 -1.0(3) . . . .
C1 C2 C6 N1 37.9(3) . . . .
C1 C2 C6 O1 -141.8(2) . . . .
C2 C1 N2 C5 1.6(3) . . . .
C2 C3 C4 C5 1.9(3) . . . .
C3 C2 C6 N1 -144.43(19) . . . .
C3 C2 C6 O1 35.8(3) . . . .
C3 C4 C5 N2 -1.1(3) . . . .
C4 C5 N2 C1 -0.6(3) . . . .
C6 C2 C3 C4 -178.74(17) . . . .
C7 C8 C9 C10 0.3(3) . . . .
C8 C7 C12 C11 0.2(3) . . . .
C8 C7 C13 O2 -176.95(15) . . . .
C8 C7 C13 O3 2.1(3) . . . .
C8 C9 C10 C11 0.0(3) . . . .
C8 C9 C10 O5 179.98(16) . . . .
C9 C10 C11 C12 -0.2(3) . . . .
C10 C11 C12 C7 0.1(3) . . . .
C12 C7 C8 C9 -0.4(2) . . . .
C12 C7 C8 O4 -178.95(15) . . . .
C12 C7 C13 O2 1.7(2) . . . .
C12 C7 C13 O3 -179.31(16) . . . .
C13 C7 C8 C9 178.27(15) . . . .
C13 C7 C8 O4 -0.3(2) . . . .
C13 C7 C12 C11 -178.42(16) . . . .
N2 C1 C2 C3 -0.8(3) . . . .
N2 C1 C2 C6 176.88(16) . . . .
O4 C8 C9 C10 178.88(16) . . . .
O5 C10 C11 C12 179.84(16) . . . .
